data_7023442
loop_
_publ_author_name
'Ramidi, Punnamchandar'
'Gerasimchuk, Nikolay'
'Gartia, Yashraj'
'Felton, Charlette M.'
'Ghosh, Anindya'

_publ_section_title
;
 Synthesis and characterization of Co(III) amidoamine complexes: influence
 of substituents of the ligand on catalytic cyclic carbonate synthesis
 from epoxide and carbon dioxide.
;
_journal_issue 36
_journal_name_full 'Dalton transactions (Cambridge, England : 2003)'
_journal_page_first 13151
_journal_page_last 13160
_journal_paper_doi 10.1039/c3dt51352a
_journal_volume 42
_journal_year 2013
_chemical_formula_moiety 'C16 H21 Br Cl2 Co N5 O2'
_chemical_formula_sum 'C16 H21 Br Cl2 Co N5 O2'
_chemical_formula_weight 525.12
_chemical_name_common AGhosh-3
_chemical_name_systematic
; 
 Co(III) Schiff-base dianion, bromide; CH3CN solvate 
;
_space_group_IT_number 62
_symmetry_cell_setting orthorhombic
_symmetry_Int_Tables_number 62
_symmetry_space_group_name_Hall '-P 2ac 2n'
_symmetry_space_group_name_H-M 'P n m a'
_atom_sites_solution_hydrogens rafall
_atom_sites_solution_primary direct
_atom_sites_solution_secondary difmap
_audit_creation_method SHELXL-97
_cell_angle_alpha 90.00
_cell_angle_beta 90.00
_cell_angle_gamma 90.00
_cell_formula_units_Z 4
_cell_length_a 10.2678(6)
_cell_length_b 13.4525(8)
_cell_length_c 14.9665(9)
_cell_measurement_reflns_used 167
_cell_measurement_temperature 120(2)
_cell_measurement_theta_max 27.056
_cell_measurement_theta_min 2.173
_cell_volume 2067.3(2)
_computing_cell_refinement 'SAINT (Bruker, 1998)'
_computing_data_collection 'SMART (Bruker, 1998)'
_computing_data_reduction 'SAINT (Bruker, 1998)'
_computing_molecular_graphics 'ORTEP-III (Burnett & Johnson, 1996)'
_computing_publication_material 'CIFTAB (Sheldrick, 1997)'
_computing_structure_refinement 'SHELXL-97 (Sheldrick, 1997)'
_computing_structure_solution 'SHELXS-97 (Sheldrick, 1990)'
_diffrn_ambient_temperature 120(2)
_diffrn_measured_fraction_theta_full 0.996
_diffrn_measured_fraction_theta_max 0.996
_diffrn_measurement_device_type 'Bruker APEX2 CCD area detector'
_diffrn_measurement_method '4 omega scans; full sphere'
_diffrn_radiation_monochromator graphite
_diffrn_radiation_source 'fine-focus sealed tube'
_diffrn_radiation_type MoK\a
_diffrn_radiation_wavelength 0.71073
_diffrn_reflns_av_R_equivalents 0.0301
_diffrn_reflns_av_sigmaI/netI 0.0162
_diffrn_reflns_limit_h_max 13
_diffrn_reflns_limit_h_min -14
_diffrn_reflns_limit_k_max 18
_diffrn_reflns_limit_k_min -18
_diffrn_reflns_limit_l_max 20
_diffrn_reflns_limit_l_min -20
_diffrn_reflns_number 26557
_diffrn_reflns_theta_full 29.13
_diffrn_reflns_theta_max 29.13
_diffrn_reflns_theta_min 2.04
_exptl_absorpt_coefficient_mu 3.043
_exptl_absorpt_correction_T_max 0.7620
_exptl_absorpt_correction_T_min 0.5285
_exptl_absorpt_correction_type numerical
_exptl_absorpt_process_details 'SADABS (Bruker AXS, 2005)'
_exptl_crystal_colour black
_exptl_crystal_density_diffrn 1.687
_exptl_crystal_density_meas ?
_exptl_crystal_density_method 'not measured'
_exptl_crystal_description block
_exptl_crystal_F_000 1056
_exptl_crystal_size_max 0.49
_exptl_crystal_size_mid 0.27
_exptl_crystal_size_min 0.22
_refine_diff_density_max 0.922
_refine_diff_density_min -1.106
_refine_diff_density_rms 0.114
_refine_ls_extinction_method none
_refine_ls_goodness_of_fit_ref 1.091
_refine_ls_hydrogen_treatment refall
_refine_ls_matrix_type full
_refine_ls_number_parameters 173
_refine_ls_number_reflns 2880
_refine_ls_number_restraints 0
_refine_ls_restrained_S_all 1.091
_refine_ls_R_factor_all 0.0466
_refine_ls_R_factor_gt 0.0383
_refine_ls_shift/su_max 0.001
_refine_ls_shift/su_mean 0.000
_refine_ls_structure_factor_coef Fsqd
_refine_ls_weighting_details 'calc w=1/[\s^2^(Fo^2^)+(0.0434P)^2^+5.1956P] where P=(Fo^2^+2Fc^2^)/3'
_refine_ls_weighting_scheme calc
_refine_ls_wR_factor_gt 0.0941
_refine_ls_wR_factor_ref 0.0987
_reflns_number_gt 2528
_reflns_number_total 2880
_reflns_threshold_expression >2sigma(I)
_cod_data_source_file c3dt51352a.txt
_cod_data_source_block try-1
_cod_depositor_comments
;
The following automatic conversions were performed:

'_symmetry_cell_setting' value 'Orthorhombic' changed to
'orthorhombic' according to
/home/saulius/struct/CIF-dictionaries/cif_core.dic dictionary named
'cif_core.dic' version 2.4.2 from 2011-04-26.

Automatic conversion script
Id: cif_fix_values 1891 2012-01-12 08:04:46Z andrius 

The following automatic conversions were performed:

'_exptl_crystal_density_meas' value 'not measured' was changed to '?'
- the value is perceived as not measured.

Automatic conversion script
Id: cif_fix_values 3008 2015-01-20 13:52:24Z robertas 
;
_cod_original_sg_symbol_H-M Pnma
_cod_database_code 7023442

loop_
_symmetry_equiv_pos_as_xyz
'x, y, z'
'x+1/2, -y+1/2, -z+1/2'
'-x, y+1/2, -z'
'-x+1/2, -y, z+1/2'
'-x, -y, -z'
'-x-1/2, y-1/2, z-1/2'
'x, -y-1/2, z'
'x-1/2, y, -z-1/2'

loop_
_atom_site_label
_atom_site_type_symbol
_atom_site_fract_x
_atom_site_fract_y
_atom_site_fract_z
_atom_site_U_iso_or_equiv
_atom_site_adp_type
_atom_site_occupancy
_atom_site_symmetry_multiplicity
_atom_site_calc_flag
_atom_site_refinement_flags
Br1 Br 0.39997(4) 0.2500 0.29922(3) 0.02437(12) Uani 1 2 d S
C1 C 0.5421(3) 0.03803(19) 0.17698(18) 0.0182(5) Uani 1 1 d .
C2 C 0.6244(3) -0.0179(3) 0.1091(2) 0.0276(6) Uani 1 1 d .
C3 C 0.5249(3) -0.0215(2) 0.2625(2) 0.0262(6) Uani 1 1 d .
C4 C 0.4066(3) 0.05835(19) 0.13503(17) 0.0169(5) Uani 1 1 d .
C5 C 0.2731(2) 0.19714(17) 0.08025(15) 0.0137(5) Uani 1 1 d .
C6 C 0.1668(3) 0.14581(18) 0.04555(16) 0.0150(5) Uani 1 1 d .
C7 C 0.0614(3) 0.19855(19) 0.01139(16) 0.0156(5) Uani 1 1 d .
C8 C 0.6174(4) 0.2500 -0.0306(3) 0.0224(8) Uani 1 2 d S
C9 C 0.6548(5) 0.2500 -0.1241(3) 0.0231(8) Uani 1 2 d S
Cl1 Cl -0.07224(7) 0.13206(5) -0.02683(5) 0.02282(15) Uani 1 1 d .
Co1 Co 0.50409(5) 0.2500 0.15797(3) 0.01555(12) Uani 1 2 d S
H6 H 0.163(4) 0.085(3) 0.048(2) 0.026(9) Uiso 1 1 d .
H1A H 0.481(4) -0.078(3) 0.254(3) 0.032(10) Uiso 1 1 d .
H2A H 0.640(4) 0.019(3) 0.060(3) 0.028(9) Uiso 1 1 d .
H9A H 0.688(5) 0.306(4) -0.136(3) 0.060(14) Uiso 1 1 d .
H1B H 0.479(4) 0.015(3) 0.307(3) 0.031(10) Uiso 1 1 d .
H2B H 0.708(4) -0.032(3) 0.131(2) 0.026(9) Uiso 1 1 d .
H9B H 0.577(10) 0.2500 -0.156(6) 0.09(3) Uiso 1 2 d S
H1C H 0.605(4) -0.024(3) 0.288(3) 0.040(11) Uiso 1 1 d .
H2C H 0.581(4) -0.086(4) 0.094(3) 0.051(13) Uiso 1 1 d .
H1N1 H 0.685(4) 0.138(3) 0.177(2) 0.021(8) Uiso 1 1 d .
H2N1 H 0.616(4) 0.138(3) 0.251(3) 0.035(11) Uiso 1 1 d .
N1 N 0.6081(2) 0.13547(18) 0.19823(18) 0.0202(5) Uani 1 1 d .
N2 N 0.3861(2) 0.15476(16) 0.11671(15) 0.0159(4) Uani 1 1 d .
N3 N 0.5886(3) 0.2500 0.0422(2) 0.0219(7) Uani 1 2 d S
O1 O 0.3316(2) -0.01140(14) 0.12064(14) 0.0236(4) Uani 1 1 d .

loop_
_atom_site_aniso_label
_atom_site_aniso_U_11
_atom_site_aniso_U_22
_atom_site_aniso_U_33
_atom_site_aniso_U_23
_atom_site_aniso_U_13
_atom_site_aniso_U_12
Br1 0.0229(2) 0.0278(2) 0.0224(2) 0.000 -0.00197(15) 0.000
C1 0.0182(12) 0.0149(11) 0.0217(12) 0.0015(10) -0.0026(10) 0.0018(10)
C2 0.0216(14) 0.0298(15) 0.0315(15) -0.0038(13) -0.0006(12) 0.0063(12)
C3 0.0270(15) 0.0264(15) 0.0252(14) 0.0068(12) -0.0078(12) -0.0015(12)
C4 0.0190(12) 0.0156(11) 0.0162(11) 0.0006(9) -0.0010(9) 0.0024(9)
C5 0.0159(11) 0.0124(11) 0.0129(10) -0.0003(8) -0.0006(8) 0.0014(9)
C6 0.0200(12) 0.0105(11) 0.0146(11) -0.0021(9) -0.0019(9) -0.0006(9)
C7 0.0179(12) 0.0162(12) 0.0127(11) -0.0022(9) -0.0034(9) -0.0016(9)
C8 0.0211(19) 0.0146(16) 0.032(2) 0.000 -0.0019(16) 0.000
C9 0.030(2) 0.0161(18) 0.0233(19) 0.000 -0.0014(16) 0.000
Cl1 0.0228(3) 0.0156(3) 0.0301(3) -0.0040(2) -0.0120(3) -0.0010(2)
Co1 0.0142(2) 0.0140(2) 0.0185(2) 0.000 -0.00339(18) 0.000
N1 0.0154(11) 0.0180(11) 0.0273(13) 0.0007(9) -0.0063(9) 0.0012(9)
N2 0.0144(10) 0.0135(9) 0.0198(10) 0.0001(8) -0.0036(8) -0.0007(8)
N3 0.0201(16) 0.0192(15) 0.0265(17) 0.000 -0.0019(13) 0.000
O1 0.0221(10) 0.0148(9) 0.0341(11) 0.0015(8) -0.0070(8) -0.0007(8)

loop_
_atom_type_symbol
_atom_type_description
_atom_type_scat_dispersion_real
_atom_type_scat_dispersion_imag
_atom_type_scat_source
C C 0.0033 0.0016 'International Tables Vol C Tables 4.2.6.8 and 6.1.1.4'
H H 0.0000 0.0000 'International Tables Vol C Tables 4.2.6.8 and 6.1.1.4'
N N 0.0061 0.0033 'International Tables Vol C Tables 4.2.6.8 and 6.1.1.4'
O O 0.0106 0.0060 'International Tables Vol C Tables 4.2.6.8 and 6.1.1.4'
Cl Cl 0.1484 0.1585 'International Tables Vol C Tables 4.2.6.8 and 6.1.1.4'
Co Co 0.3494 0.9721 'International Tables Vol C Tables 4.2.6.8 and 6.1.1.4'
Br Br -0.2901 2.4595 'International Tables Vol C Tables 4.2.6.8 and 6.1.1.4'

loop_
_geom_angle_atom_site_label_1
_geom_angle_atom_site_label_2
_geom_angle_atom_site_label_3
_geom_angle
_geom_angle_site_symmetry_1
_geom_angle_site_symmetry_3
N1 C1 C3 109.4(2) . .
N1 C1 C2 108.8(2) . .
C3 C1 C2 111.5(3) . .
N1 C1 C4 109.6(2) . .
C3 C1 C4 109.2(2) . .
C2 C1 C4 108.4(2) . .
C1 C2 H2A 112(2) . .
C1 C2 H2B 112(2) . .
H2A C2 H2B 103(3) . .
C1 C2 H2C 110(2) . .
H2A C2 H2C 112(3) . .
H2B C2 H2C 107(3) . .
C1 C3 H1A 113(3) . .
C1 C3 H1B 112(2) . .
H1A C3 H1B 107(3) . .
C1 C3 H1C 106(3) . .
H1A C3 H1C 119(4) . .
H1B C3 H1C 100(3) . .
O1 C4 N2 127.0(2) . .
O1 C4 C1 119.8(2) . .
N2 C4 C1 113.2(2) . .
C6 C5 N2 126.3(2) . .
C6 C5 C5 119.74(14) . 7_565
N2 C5 C5 113.98(13) . 7_565
C7 C6 C5 119.6(2) . .
C7 C6 H6 119(3) . .
C5 C6 H6 121(3) . .
C7 C7 C6 120.65(15) 7_565 .
C7 C7 Cl1 121.03(9) 7_565 .
C6 C7 Cl1 118.26(19) . .
N3 C8 C9 179.9(5) . .
C8 C9 H9A 108(3) . .
C8 C9 H9B 105(6) . .
H9A C9 H9B 104(4) . .
N2 Co1 N2 86.58(13) . 7_565
N2 Co1 N3 89.70(10) . .
N2 Co1 N3 89.70(10) 7_565 .
N2 Co1 N1 171.63(10) . 7_565
N2 Co1 N1 85.19(10) 7_565 7_565
N3 Co1 N1 91.77(10) . 7_565
N2 Co1 N1 85.19(10) . .
N2 Co1 N1 171.63(10) 7_565 .
N3 Co1 N1 91.77(10) . .
N1 Co1 N1 102.99(14) 7_565 .
N2 Co1 Br1 90.13(7) . .
N2 Co1 Br1 90.13(7) 7_565 .
N3 Co1 Br1 179.77(10) . .
N1 Co1 Br1 88.37(8) 7_565 .
N1 Co1 Br1 88.37(8) . .
C1 N1 Co1 111.84(16) . .
C1 N1 H1N1 112(2) . .
Co1 N1 H1N1 111(2) . .
C1 N1 H2N1 107(3) . .
Co1 N1 H2N1 109(3) . .
H1N1 N1 H2N1 106(4) . .
C4 N2 C5 127.0(2) . .
C4 N2 Co1 119.55(18) . .
C5 N2 Co1 112.72(16) . .
C8 N3 Co1 168.6(3) . .

loop_
_geom_bond_atom_site_label_1
_geom_bond_atom_site_label_2
_geom_bond_distance
_geom_bond_site_symmetry_2
Br1 Co1 2.3690(7) .
C1 N1 1.509(4) .
C1 C3 1.520(4) .
C1 C2 1.520(4) .
C1 C4 1.551(4) .
C2 H2A 0.90(4) .
C2 H2B 0.94(4) .
C2 H2C 1.04(5) .
C3 H1A 0.89(4) .
C3 H1B 0.95(4) .
C3 H1C 0.91(4) .
C4 O1 1.233(3) .
C4 N2 1.342(3) .
C5 C6 1.392(3) .
C5 N2 1.403(3) .
C5 C5 1.422(5) 7_565
C6 C7 1.391(4) .
C6 H6 0.82(4) .
C7 C7 1.384(5) 7_565
C7 Cl1 1.735(3) .
C8 N3 1.129(6) .
C8 C9 1.452(6) .
C9 H9A 0.84(5) .
C9 H9B 0.93(10) .
Co1 N2 1.868(2) .
Co1 N2 1.868(2) 7_565
Co1 N3 1.937(4) .
Co1 N1 1.969(2) 7_565
Co1 N1 1.969(2) .
N1 H1N1 0.85(4) .
N1 H2N1 0.80(5) .

loop_
_geom_torsion_atom_site_label_1
_geom_torsion_atom_site_label_2
_geom_torsion_atom_site_label_3
_geom_torsion_atom_site_label_4
_geom_torsion
_geom_torsion_site_symmetry_1
_geom_torsion_site_symmetry_4
N1 C1 C4 O1 -173.1(2) . .
C3 C1 C4 O1 -53.2(3) . .
C2 C1 C4 O1 68.4(3) . .
N1 C1 C4 N2 8.1(3) . .
C3 C1 C4 N2 127.9(3) . .
C2 C1 C4 N2 -110.4(3) . .
N2 C5 C6 C7 -179.9(2) . .
C5 C5 C6 C7 -0.2(3) 7_565 .
C5 C6 C7 C7 0.2(3) . 7_565
C5 C6 C7 Cl1 -177.25(19) . .
C3 C1 N1 Co1 -123.5(2) . .
C2 C1 N1 Co1 114.5(2) . .
C4 C1 N1 Co1 -3.8(3) . .
N2 Co1 N1 C1 -0.50(19) . .
N3 Co1 N1 C1 -90.1(2) . .
N1 Co1 N1 C1 177.72(12) 7_565 .
Br1 Co1 N1 C1 89.77(18) . .
O1 C4 N2 C5 2.5(5) . .
C1 C4 N2 C5 -178.8(2) . .
O1 C4 N2 Co1 172.0(2) . .
C1 C4 N2 Co1 -9.3(3) . .
C6 C5 N2 C4 -8.8(4) . .
C5 C5 N2 C4 171.5(2) 7_565 .
C6 C5 N2 Co1 -178.8(2) . .
C5 C5 N2 Co1 1.43(17) 7_565 .
N2 Co1 N2 C4 -172.69(16) 7_565 .
N3 Co1 N2 C4 97.6(2) . .
N1 Co1 N2 C4 5.8(2) . .
Br1 Co1 N2 C4 -82.6(2) . .
N2 Co1 N2 C5 -1.8(2) 7_565 .
N3 Co1 N2 C5 -91.52(18) . .
N1 Co1 N2 C5 176.68(19) . .
Br1 Co1 N2 C5 88.33(16) . .
N2 Co1 N3 C8 43.29(7) . .
N2 Co1 N3 C8 -43.29(7) 7_565 .
N1 Co1 N3 C8 -128.47(7) 7_565 .
N1 Co1 N3 C8 128.47(7) . .
